data_2012181
loop_
_publ_author_name
'Gaudin, Etienne'
'Chaminade, Jean-Pierre'
'El Abed, Ahmed'
'Darriet, Jacques'

_publ_section_title
;
 Indium tellurium trioxide chloride, InTeO~3~Cl
;
_journal_issue 9
_journal_name_full 'Acta Crystallographica Section C'
_journal_page_first 1004
_journal_page_last 1005
_journal_paper_doi 10.1107/S0108270101009325
_journal_volume 57
_journal_year 2001
_chemical_formula_moiety 'In Te O3 Cl'
_chemical_formula_sum 'Cl In O3 Te'
_chemical_formula_weight 325.87
_space_group_IT_number 14
_symmetry_cell_setting monoclinic
_symmetry_space_group_name_Hall '-P 2ybc'
_symmetry_space_group_name_H-M 'P 1 21/c 1'
_cell_angle_alpha 90
_cell_angle_beta 103.121(2)
_cell_angle_gamma 90
_cell_formula_units_Z 4
_cell_length_a 8.2596(4)
_cell_length_b 6.8752(3)
_cell_length_c 7.1394(3)
_cell_measurement_reflns_used 12538
_cell_measurement_temperature 293
_cell_measurement_theta_max 35.01
_cell_measurement_theta_min 2.52
_cell_volume 394.84(3)
_computing_cell_refinement 'HKL DENZO (Otwinowski & Minor 1997)'
_computing_data_collection 'KappaCCD Software (Nonius, 1999)'
_computing_data_reduction 'HKL DENZO and SCALEPACK (Otwinowski & Minor 1997)'
_computing_publication_material JANA2000
_computing_structure_refinement 'JANA2000 (Petricek & Dusek, 2000)'
_computing_structure_solution 'please provide details'
_diffrn_ambient_temperature 293
_diffrn_measured_fraction_theta_full .995
_diffrn_measured_fraction_theta_max .995
_diffrn_measurement_device_type 'Enraf-Nonius KappaCCD area-detector'
_diffrn_measurement_method 'CCD scans'
_diffrn_radiation_type 'Mo K\a'
_diffrn_radiation_wavelength .71073
_diffrn_reflns_av_R_equivalents .100
_diffrn_reflns_av_sigmaI/netI .076
_diffrn_reflns_limit_h_max 11
_diffrn_reflns_limit_h_min -11
_diffrn_reflns_limit_k_max 9
_diffrn_reflns_limit_k_min -9
_diffrn_reflns_limit_l_max 9
_diffrn_reflns_limit_l_min -9
_diffrn_reflns_number 6506
_diffrn_reflns_theta_full 29.8
_diffrn_reflns_theta_max 29.8
_diffrn_reflns_theta_min 3.90
_exptl_absorpt_coefficient_mu 13.743
_exptl_absorpt_correction_T_max .610
_exptl_absorpt_correction_T_min .064
_exptl_absorpt_correction_type gaussian
_exptl_absorpt_process_details '(Templeton & Templeton, 1978)'
_exptl_crystal_colour 'pale yellow'
_exptl_crystal_density_diffrn 5.48
_exptl_crystal_density_meas 5.34
_exptl_crystal_density_method hydrostatic
_exptl_crystal_description plate
_exptl_crystal_F_000 568
_exptl_crystal_size_max .40
_exptl_crystal_size_mid .16
_exptl_crystal_size_min .04
_refine_diff_density_max 2.18
_refine_diff_density_min -2.38
_refine_ls_extinction_coef .07(2)
_refine_ls_extinction_method 'Becker & Coppens (1974), type II'
_refine_ls_goodness_of_fit_ref 1.30
_refine_ls_number_parameters 56
_refine_ls_number_reflns 1128
_refine_ls_R_factor_all .047
_refine_ls_R_factor_gt .037
_refine_ls_shift/su_max <0.001
_refine_ls_shift/su_mean .000
_refine_ls_structure_factor_coef Fsqd
_refine_ls_weighting_details 'w = 1/(\s^2^(I)+0.0004I^2^)'
_refine_ls_weighting_scheme sigma
_refine_ls_wR_factor_ref .093
_reflns_number_gt 944
_reflns_number_total 1128
_reflns_threshold_expression I>2\s(I)
_cod_data_source_file br1338.cif
_cod_data_source_block I
_cod_original_sg_symbol_H-M 'P 21/c'
_cod_original_formula_sum 'Cl1 In1 O3 Te1'
_cod_database_code 2012181
_cod_database_fobs_code 2012181

loop_
_symmetry_equiv_pos_site_id
_symmetry_equiv_pos_as_xyz
1 x,y,z
2 -x,1/2+y,1/2-z
3 -x,-y,-z
4 x,1/2-y,1/2+z

loop_
_atom_site_aniso_label
_atom_site_aniso_U_11
_atom_site_aniso_U_22
_atom_site_aniso_U_33
_atom_site_aniso_U_12
_atom_site_aniso_U_13
_atom_site_aniso_U_23
In .0110(3) .0041(2) .0070(2) .0002(2) .0035(2) .00025(15)
Te .0071(2) .0079(2) .0066(2) .0010(2) .0028(2) .00084(15)
Cl .0121(9) .0246(9) .0110(7) -.0029(7) .0044(6) .0006(6)
O1 .013(2) .015(2) .002(2) -.003(2) .002(2) .001(2)
O2 .018(3) .004(2) .013(2) -.001(2) .005(2) -.002(2)
O3 .019(3) .004(2) .017(2) -.002(2) .008(2) .002(2)

loop_
_atom_site_label
_atom_site_fract_x
_atom_site_fract_y
_atom_site_fract_z
_atom_site_U_iso_or_equiv
_atom_site_occupancy
_atom_site_type_symbol
In .32477(7) .24979(5) .20399(6) .0071(2) 1 In
Te .29289(6) .72638(6) .94533(6) .00698(15) 1 Te
Cl .0950(2) .2093(2) .8921(2) .0156(5) 1 Cl
O1 .5235(6) .7838(5) .0060(6) .0099(14) 1 O
O2 .3158(7) .5536(5) .7441(6) .0113(15) 1 O
O3 .3128(7) .5533(5) .1578(6) .013(2) 1 O

loop_
_atom_type_symbol
_atom_type_scat_dispersion_real
_atom_type_scat_dispersion_imag
_atom_type_scat_source
In -.728 1.310 International_Tables_Vol_C
Te -.531 1.675 International_Tables_Vol_C
O .011 .006 International_Tables_Vol_C
Cl .148 .159 International_Tables_Vol_C

loop_
_geom_angle_atom_site_label_1
_geom_angle_atom_site_label_2
_geom_angle_atom_site_label_3
_geom_angle_site_symmetry_1
_geom_angle_site_symmetry_3
_geom_angle
Cl In Cl 1_554 4_554 88.69(7)
Cl In O1 1_554 3_665 79.65(14)
Cl In O1 1_554 2_645 168.59(17)
Cl In O2 1_554 4_554 88.23(13)
Cl In O3 1_554 . 88.44(13)
Cl In Cl 4_554 1_554 88.69(7)
Cl In O1 4_554 3_665 168.27(13)
Cl In O1 4_554 2_645 79.96(16)
Cl In O2 4_554 4_554 89.13(17)
Cl In O3 4_554 . 87.69(17)
O1 In O1 3_665 2_645 111.7(2)
O1 In O2 3_665 4_554 91.82(19)
O1 In O3 3_665 . 90.6(2)
O1 In O1 2_645 3_665 111.7(2)
O1 In O2 2_645 4_554 90.42(16)
O1 In O3 2_645 . 92.23(16)
O2 In O3 4_554 . 175.4(2)
O1 Te O2 1_556 . 92.0(2)
O1 Te O2 1_556 4_565 78.9(2)
O1 Te O3 1_556 1_556 92.7(2)
O1 Te O3 1_556 4_565 79.50(18)
O2 Te O2 . 4_565 169.9(2)
O2 Te O3 . 1_556 101.9(2)
O2 Te O3 . 4_565 74.43(17)
O2 Te O2 4_565 . 169.9(2)
O2 Te O3 4_565 1_556 74.45(16)
O2 Te O3 4_565 4_565 107.82(14)
O3 Te O3 1_556 4_565 171.1(2)
O3 Te O3 4_565 1_556 171.1(2)

loop_
_geom_bond_atom_site_label_1
_geom_bond_atom_site_label_2
_geom_bond_site_symmetry_1
_geom_bond_site_symmetry_2
_geom_bond_distance
In Cl . 1_554 2.592(2)
In Cl . 4_554 2.577(2)
In O1 . 3_665 2.174(5)
In O1 . 2_645 2.176(4)
In O2 . 4_554 2.109(4)
In O3 . . 2.111(4)
Te O1 . 1_556 1.897(5)
Te O2 . . 1.907(4)
Te O2 . 4_565 2.586(4)
Te O3 . 1_556 1.905(4)
Te O3 . 4_565 2.586(4)
